data_1573371
loop_
_publ_author_name
'Sharma, Mahendra K.'
'W\"olper, Christoph'
'Siera, Hannah'
'Haberhauer, Gebhard'
'Schulz, Stephan'

_publ_section_title
;
 Synthesis and reactivity of a six-membered heterocyclic
 1,3-diphosphaallene
;
_journal_name_full 'Chemical Science'
_journal_paper_doi 10.1039/D4SC06371F
_journal_year 2024
_chemical_formula_sum 'C79 H111 Ga2 N6 O P2'
_chemical_formula_weight 1362.11
_space_group_crystal_system monoclinic
_space_group_IT_number 15
_space_group_name_Hall '-C 2yc'
_space_group_name_H-M_alt 'C 1 2/c 1'
_atom_sites_solution_hydrogens geom
_atom_sites_solution_primary direct
_atom_sites_solution_secondary difmap
_audit_creation_method SHELXL-2017/1
_audit_update_record
;
2024-06-12 deposited with the CCDC.	2024-11-28 downloaded from the CCDC.
;
_cell_angle_alpha 90
_cell_angle_beta 95.9543(13)
_cell_angle_gamma 90
_cell_formula_units_Z 8
_cell_length_a 20.7310(4)
_cell_length_b 18.2400(4)
_cell_length_c 39.5206(7)
_cell_measurement_reflns_used 9773
_cell_measurement_temperature 100(2)
_cell_measurement_theta_max 80.76
_cell_measurement_theta_min 3.23
_cell_volume 14863.4(5)
_computing_cell_refinement 'Bruker APEX3(v2017.3-0)'
_computing_data_collection 'Bruker APEX3(v2017.3-0)'
_computing_data_reduction 'Bruker APEX3(v2017.3-0)'
_computing_molecular_graphics 'ORTEP/PLATON (Spek)'
_computing_publication_material 'BRUKER AXS SHELXTL (c) 2008 / Vers. 2008/4'
_computing_structure_refinement 'SHELXL-2017/1 (Sheldrick, 2017)'
_computing_structure_solution 'Bruker APEX3(v2017.3-0)'
_diffrn_ambient_temperature 100(2)
_diffrn_detector_area_resol_mean 7.3910
_diffrn_measured_fraction_theta_full 1.000
_diffrn_measured_fraction_theta_max 0.997
_diffrn_measurement_device_type 'Bruker D8 Venture (Photon II detector)'
_diffrn_measurement_method 'Data collection strategy APEX 3/Queen'
_diffrn_radiation_monochromator 'multilayer mirror'
_diffrn_radiation_type CuK\a
_diffrn_radiation_wavelength 1.54178
_diffrn_reflns_av_R_equivalents 0.0292
_diffrn_reflns_av_unetI/netI 0.0076
_diffrn_reflns_Laue_measured_fraction_full 1.000
_diffrn_reflns_Laue_measured_fraction_max 0.997
_diffrn_reflns_limit_h_max 26
_diffrn_reflns_limit_h_min -26
_diffrn_reflns_limit_k_max 23
_diffrn_reflns_limit_k_min -23
_diffrn_reflns_limit_l_max 50
_diffrn_reflns_limit_l_min -50
_diffrn_reflns_number 473924
_diffrn_reflns_point_group_measured_fraction_full 1.000
_diffrn_reflns_point_group_measured_fraction_max 0.997
_diffrn_reflns_theta_full 67.679
_diffrn_reflns_theta_max 81.015
_diffrn_reflns_theta_min 2.248
_diffrn_source 'micro-focus sealed tube'
_diffrn_source_type 'INCOATEC I\mS 3.0'
_exptl_absorpt_coefficient_mu 1.650
_exptl_absorpt_correction_T_max 0.75
_exptl_absorpt_correction_T_min 0.63
_exptl_absorpt_correction_type multi-scan
_exptl_absorpt_process_details
; 
 SADABS
 R.H. Blessing, Acta Cryst. (1995) A51 33-38 
;
_exptl_crystal_colour orange
_exptl_crystal_density_diffrn 1.217
_exptl_crystal_description tablet
_exptl_crystal_F_000 5816
_exptl_crystal_size_max 0.319
_exptl_crystal_size_mid 0.203
_exptl_crystal_size_min 0.074
_refine_diff_density_max 1.771
_refine_diff_density_min -0.643
_refine_diff_density_rms 0.055
_refine_ls_extinction_method none
_refine_ls_goodness_of_fit_ref 1.109
_refine_ls_hydrogen_treatment constr
_refine_ls_matrix_type full
_refine_ls_number_parameters 838
_refine_ls_number_reflns 16343
_refine_ls_number_restraints 45
_refine_ls_restrained_S_all 1.108
_refine_ls_R_factor_all 0.0352
_refine_ls_R_factor_gt 0.0351
_refine_ls_shift/su_max 0.003
_refine_ls_shift/su_mean 0.000
_refine_ls_structure_factor_coef Fsqd
_refine_ls_weighting_details 'w=1/[\s^2^(Fo^2^)+(0.0337P)^2^+31.4654P] where P=(Fo^2^+2Fc^2^)/3'
_refine_ls_weighting_scheme calc
_refine_ls_wR_factor_gt 0.0894
_refine_ls_wR_factor_ref 0.0895
_reflns_Friedel_coverage 0.000
_reflns_number_gt 16272
_reflns_number_total 16343
_reflns_threshold_expression 'I > 2\s(I)'
_cod_data_source_file d4sc06371f2.cif
_cod_data_source_block mks_022m
_cod_original_sg_symbol_H-M 'C 2/c'
_cod_database_code 1573371
_shelx_shelxl_version_number 2017/1
_shelx_space_group_comment
; 
The symmetry employed for this shelxl refinement is uniquely defined 
by the following loop, which should always be used as a source of 
symmetry information in preference to the above space-group names. 
They are only intended as comments. 
;
_shelx_estimated_absorpt_t_min 0.621
_shelx_estimated_absorpt_t_max 0.888

loop_
_space_group_symop_operation_xyz
'x, y, z'
'-x, y, -z+1/2'
'x+1/2, y+1/2, z'
'-x+1/2, y+1/2, -z+1/2'
'-x, -y, -z'
'x, -y, z-1/2'
'-x+1/2, -y+1/2, -z'
'x+1/2, -y+1/2, z-1/2'

loop_
_atom_site_label
_atom_site_type_symbol
_atom_site_fract_x
_atom_site_fract_y
_atom_site_fract_z
_atom_site_U_iso_or_equiv
_atom_site_adp_type
_atom_site_occupancy
_atom_site_site_symmetry_order
_atom_site_calc_flag
_atom_site_refinement_flags_posn
_atom_site_refinement_flags_adp
_atom_site_refinement_flags_occupancy
_atom_site_disorder_assembly
_atom_site_disorder_group
Ga1 Ga 0.66371(2) 0.54620(2) 0.37767(2) 0.01360(5) Uani 1 1 d . . . . .
Ga2 Ga 0.78086(2) 0.55719(2) 0.33923(2) 0.01295(5) Uani 1 1 d . . . . .
P1 P 0.74236(2) 0.46732(2) 0.40391(2) 0.01879(8) Uani 1 1 d . . . . .
P2 P 0.86127(2) 0.41872(2) 0.36590(2) 0.02022(9) Uani 1 1 d . . . . .
O1 O 0.70007(5) 0.59205(6) 0.34328(3) 0.0160(2) Uani 1 1 d . . . . .
N1 N 0.58254(6) 0.48597(8) 0.36726(3) 0.0169(3) Uani 1 1 d . . . . .
N2 N 0.61106(6) 0.63221(8) 0.39249(3) 0.0168(3) Uani 1 1 d . . . . .
N3 N 0.77932(6) 0.56613(8) 0.28808(3) 0.0170(3) Uani 1 1 d . . . . .
N4 N 0.85657(6) 0.62550(7) 0.34725(3) 0.0143(2) Uani 1 1 d . . . . .
N5 N 0.90736(7) 0.35938(8) 0.43146(4) 0.0231(3) Uani 1 1 d . . . . .
N6 N 0.84492(7) 0.28353(8) 0.40139(4) 0.0213(3) Uani 1 1 d . . . . .
C1 C 0.52452(8) 0.51632(10) 0.35774(4) 0.0189(3) Uani 1 1 d . . . . .
C2 C 0.51111(8) 0.59005(10) 0.36163(4) 0.0210(3) Uani 1 1 d . . . . .
H2 H 0.471601 0.607415 0.350063 0.025 Uiso 1 1 calc R U . . .
C3 C 0.54932(8) 0.64212(10) 0.38076(4) 0.0197(3) Uani 1 1 d . . . . .
C4 C 0.46933(8) 0.46844(11) 0.34255(5) 0.0270(4) Uani 1 1 d . . . . .
H4A H 0.430181 0.498323 0.337696 0.041 Uiso 1 1 calc R U . . .
H4B H 0.461146 0.429625 0.358705 0.041 Uiso 1 1 calc R U . . .
H4C H 0.480934 0.446357 0.321396 0.041 Uiso 1 1 calc R U . . .
C5 C 0.51328(9) 0.71181(11) 0.38823(5) 0.0279(4) Uani 1 1 d . . . . .
H5A H 0.506116 0.741403 0.367481 0.042 Uiso 1 1 calc R U . . .
H5B H 0.539074 0.739900 0.405929 0.042 Uiso 1 1 calc R U . . .
H5C H 0.471392 0.699081 0.396087 0.042 Uiso 1 1 calc R U . . .
C6 C 0.58106(7) 0.40806(9) 0.37381(4) 0.0188(3) Uani 1 1 d . . . . .
C7 C 0.59133(8) 0.35665(10) 0.34861(4) 0.0210(3) Uani 1 1 d . . . . .
C8 C 0.58279(9) 0.28249(10) 0.35572(5) 0.0263(4) Uani 1 1 d . . . . .
H8 H 0.589017 0.247085 0.338733 0.032 Uiso 1 1 calc R U . . .
C9 C 0.56551(9) 0.25923(10) 0.38684(5) 0.0296(4) Uani 1 1 d . . . . .
H9 H 0.559829 0.208507 0.391101 0.036 Uiso 1 1 calc R U . . .
C10 C 0.55659(9) 0.31051(11) 0.41168(5) 0.0286(4) Uani 1 1 d . . . . .
H10 H 0.545122 0.294474 0.433130 0.034 Uiso 1 1 calc R U . . .
C11 C 0.56405(8) 0.38525(10) 0.40591(4) 0.0228(3) Uani 1 1 d . . . . .
C12 C 0.61108(8) 0.37790(10) 0.31410(4) 0.0230(3) Uani 1 1 d . . . . .
H12 H 0.609107 0.432535 0.312155 0.028 Uiso 1 1 calc R U . . .
C13 C 0.56559(10) 0.34523(13) 0.28483(5) 0.0353(5) Uani 1 1 d . . . . .
H13A H 0.577700 0.363796 0.263092 0.053 Uiso 1 1 calc R U . . .
H13B H 0.520771 0.359382 0.287443 0.053 Uiso 1 1 calc R U . . .
H13C H 0.569253 0.291668 0.285262 0.053 Uiso 1 1 calc R U . . .
C14 C 0.68088(9) 0.35387(11) 0.31125(5) 0.0277(4) Uani 1 1 d . . . . .
H14A H 0.683903 0.300389 0.313197 0.042 Uiso 1 1 calc R U . . .
H14B H 0.709655 0.376552 0.329551 0.042 Uiso 1 1 calc R U . . .
H14C H 0.693866 0.369247 0.289188 0.042 Uiso 1 1 calc R U . . .
C15 C 0.55074(9) 0.43972(11) 0.43341(5) 0.0260(4) Uani 1 1 d . . . . .
H15 H 0.565634 0.488977 0.426280 0.031 Uiso 1 1 calc R U . . .
C16 C 0.47791(10) 0.44522(14) 0.43686(6) 0.0413(5) Uani 1 1 d . . . . .
H16A H 0.454964 0.460631 0.415097 0.062 Uiso 1 1 calc R U . . .
H16B H 0.470596 0.481272 0.454451 0.062 Uiso 1 1 calc R U . . .
H16C H 0.461622 0.397269 0.443253 0.062 Uiso 1 1 calc R U . . .
C17 C 0.58862(12) 0.42123(13) 0.46764(5) 0.0398(5) Uani 1 1 d . . . . .
H17A H 0.575403 0.372821 0.475173 0.060 Uiso 1 1 calc R U . . .
H17B H 0.579553 0.458176 0.484516 0.060 Uiso 1 1 calc R U . . .
H17C H 0.635162 0.420856 0.465152 0.060 Uiso 1 1 calc R U . . .
C18 C 0.64198(8) 0.69161(9) 0.41200(4) 0.0201(3) Uani 1 1 d . . . . .
C19 C 0.66088(8) 0.75523(10) 0.39547(5) 0.0241(4) Uani 1 1 d . . . . .
C20 C 0.68374(9) 0.81447(11) 0.41572(6) 0.0324(4) Uani 1 1 d . . . . .
H20 H 0.696771 0.858072 0.405177 0.039 Uiso 1 1 calc R U . . .
C21 C 0.68773(10) 0.81075(12) 0.45088(6) 0.0369(5) Uani 1 1 d . . . . .
H21 H 0.701873 0.852282 0.464142 0.044 Uiso 1 1 calc R U . . .
C22 C 0.67127(9) 0.74701(12) 0.46676(5) 0.0328(4) Uani 1 1 d . . . . .
H22 H 0.675413 0.744668 0.490898 0.039 Uiso 1 1 calc R U . . .
C23 C 0.64861(8) 0.68594(11) 0.44778(4) 0.0242(4) Uani 1 1 d . . . . .
C24 C 0.65586(9) 0.76233(10) 0.35693(5) 0.0259(4) Uani 1 1 d . . . . .
H24 H 0.634693 0.717043 0.346754 0.031 Uiso 1 1 calc R U . . .
C25 C 0.61497(11) 0.82896(12) 0.34390(7) 0.0424(5) Uani 1 1 d . . . . .
H25A H 0.609682 0.828738 0.318968 0.064 Uiso 1 1 calc R U . . .
H25B H 0.636938 0.874168 0.352041 0.064 Uiso 1 1 calc R U . . .
H25C H 0.572259 0.826401 0.352391 0.064 Uiso 1 1 calc R U . . .
C26 C 0.72323(10) 0.76882(11) 0.34473(6) 0.0316(4) Uani 1 1 d . . . . .
H26A H 0.719142 0.770866 0.319820 0.047 Uiso 1 1 calc R U . . .
H26B H 0.749395 0.726150 0.352526 0.047 Uiso 1 1 calc R U . . .
H26C H 0.744327 0.813617 0.354020 0.047 Uiso 1 1 calc R U . . .
C27 C 0.62792(9) 0.61702(11) 0.46519(4) 0.0268(4) Uani 1 1 d . . . . .
H27 H 0.628125 0.575890 0.448469 0.032 Uiso 1 1 calc R U . . .
C28 C 0.55852(10) 0.62516(14) 0.47456(6) 0.0398(5) Uani 1 1 d . . . . .
H28A H 0.529172 0.634273 0.453918 0.060 Uiso 1 1 calc R U . . .
H28B H 0.556410 0.666413 0.490297 0.060 Uiso 1 1 calc R U . . .
H28C H 0.545526 0.580028 0.485470 0.060 Uiso 1 1 calc R U . . .
C29 C 0.67357(10) 0.59577(14) 0.49660(5) 0.0365(5) Uani 1 1 d . . . . .
H29A H 0.717886 0.591093 0.490314 0.055 Uiso 1 1 calc R U . . .
H29B H 0.659695 0.548860 0.505534 0.055 Uiso 1 1 calc R U . . .
H29C H 0.672355 0.633738 0.514067 0.055 Uiso 1 1 calc R U . . .
C30 C 0.79946(8) 0.62724(10) 0.27438(4) 0.0197(3) Uani 1 1 d . . . . .
C31 C 0.83288(8) 0.68402(9) 0.29284(4) 0.0198(3) Uani 1 1 d . . . . .
H31 H 0.834983 0.729524 0.281309 0.024 Uiso 1 1 calc R U . . .
C32 C 0.86313(7) 0.68166(9) 0.32583(4) 0.0167(3) Uani 1 1 d . . . . .
C33 C 0.78913(10) 0.64076(12) 0.23629(4) 0.0303(4) Uani 1 1 d . . . . .
H33A H 0.831167 0.648366 0.227553 0.045 Uiso 1 1 calc R U . . .
H33B H 0.762063 0.684414 0.231736 0.045 Uiso 1 1 calc R U . . .
H33C H 0.767500 0.598225 0.225010 0.045 Uiso 1 1 calc R U . . .
C34 C 0.90458(8) 0.74713(9) 0.33719(4) 0.0216(3) Uani 1 1 d . . . . .
H34A H 0.921304 0.769794 0.317377 0.032 Uiso 1 1 calc R U . . .
H34B H 0.940946 0.731146 0.353324 0.032 Uiso 1 1 calc R U . . .
H34C H 0.878353 0.782893 0.348221 0.032 Uiso 1 1 calc R U . . .
C35 C 0.74339(8) 0.51444(10) 0.26574(4) 0.0207(3) Uani 1 1 d . . . . .
C36 C 0.77521(9) 0.45149(10) 0.25541(4) 0.0251(4) Uani 1 1 d . . . . .
C37 C 0.74117(11) 0.40473(12) 0.23188(5) 0.0340(4) Uani 1 1 d . . . . .
H37 H 0.762320 0.362905 0.223891 0.041 Uiso 1 1 calc R U . . .
C38 C 0.67715(11) 0.41842(13) 0.22005(5) 0.0388(5) Uani 1 1 d . . . . .
H38 H 0.654633 0.386048 0.204102 0.047 Uiso 1 1 calc R U . . .
C39 C 0.64603(10) 0.47901(13) 0.23140(5) 0.0338(4) Uani 1 1 d . . . . .
H39 H 0.601667 0.486893 0.223619 0.041 Uiso 1 1 calc R U . . .
C40 C 0.67796(9) 0.52924(11) 0.25405(4) 0.0246(4) Uani 1 1 d . . . . .
C41 C 0.84540(10) 0.43597(10) 0.26828(5) 0.0275(4) Uani 1 1 d . . . . .
H41 H 0.853992 0.458789 0.291310 0.033 Uiso 1 1 calc R U . . .
C42 C 0.89087(11) 0.47260(14) 0.24500(6) 0.0395(5) Uani 1 1 d . . . . .
H42A H 0.880523 0.454984 0.221644 0.059 Uiso 1 1 calc R U . . .
H42B H 0.935941 0.460272 0.252904 0.059 Uiso 1 1 calc R U . . .
H42C H 0.885164 0.525899 0.245617 0.059 Uiso 1 1 calc R U . . .
C43 C 0.86036(13) 0.35420(12) 0.27208(6) 0.0429(5) Uani 1 1 d . . . . .
H43A H 0.857387 0.331315 0.249542 0.064 Uiso 1 1 calc R U . . .
H43B H 0.829018 0.331162 0.285690 0.064 Uiso 1 1 calc R U . . .
H43C H 0.904277 0.347673 0.283466 0.064 Uiso 1 1 calc R U . . .
C44 C 0.64131(9) 0.59737(11) 0.26338(4) 0.0263(4) Uani 1 1 d . . . . .
H44 H 0.671887 0.629167 0.278098 0.032 Uiso 1 1 calc R U . . .
C45 C 0.61580(11) 0.64177(15) 0.23162(6) 0.0441(6) Uani 1 1 d . . . . .
H45A H 0.651806 0.653053 0.218252 0.066 Uiso 1 1 calc R U . . .
H45B H 0.596311 0.687526 0.238649 0.066 Uiso 1 1 calc R U . . .
H45C H 0.583050 0.612956 0.217744 0.066 Uiso 1 1 calc R U . . .
C46 C 0.58405(9) 0.57839(12) 0.28323(5) 0.0292(4) Uani 1 1 d . . . . .
H46A H 0.560811 0.623372 0.288034 0.044 Uiso 1 1 calc R U . . .
H46B H 0.600053 0.554518 0.304685 0.044 Uiso 1 1 calc R U . . .
H46C H 0.554580 0.545107 0.269684 0.044 Uiso 1 1 calc R U . . .
C47 C 0.90885(7) 0.61461(8) 0.37402(4) 0.0149(3) Uani 1 1 d . . . . .
C48 C 0.96482(8) 0.57737(9) 0.36560(4) 0.0170(3) Uani 1 1 d . . . . .
C49 C 1.01656(8) 0.56833(9) 0.39085(4) 0.0206(3) Uani 1 1 d . . . . .
H49 H 1.054276 0.542900 0.385634 0.025 Uiso 1 1 calc R U . . .
C50 C 1.01384(8) 0.59586(9) 0.42343(4) 0.0214(3) Uani 1 1 d . . . . .
H50 H 1.049812 0.590234 0.440179 0.026 Uiso 1 1 calc R U . . .
C51 C 0.95858(8) 0.63146(9) 0.43133(4) 0.0202(3) Uani 1 1 d . . . . .
H51 H 0.956842 0.649963 0.453692 0.024 Uiso 1 1 calc R U . . .
C52 C 0.90507(8) 0.64084(9) 0.40708(4) 0.0173(3) Uani 1 1 d . . . . .
C53 C 0.97148(8) 0.54965(9) 0.32979(4) 0.0208(3) Uani 1 1 d . . . . .
H53 H 0.926922 0.542357 0.317968 0.025 Uiso 1 1 calc R U . . .
C54 C 1.00685(9) 0.60554(11) 0.30927(5) 0.0278(4) Uani 1 1 d . . . . .
H54A H 1.009443 0.586718 0.286230 0.042 Uiso 1 1 calc R U . . .
H54B H 1.050729 0.613594 0.320444 0.042 Uiso 1 1 calc R U . . .
H54C H 0.982964 0.651992 0.308055 0.042 Uiso 1 1 calc R U . . .
C55 C 1.00752(9) 0.47617(10) 0.32981(5) 0.0283(4) Uani 1 1 d . . . . .
H55A H 1.005141 0.457054 0.306541 0.042 Uiso 1 1 calc R U . . .
H55B H 0.987397 0.441124 0.344305 0.042 Uiso 1 1 calc R U . . .
H55C H 1.053035 0.483411 0.338598 0.042 Uiso 1 1 calc R U . . .
C56 C 0.84634(8) 0.68125(10) 0.41746(4) 0.0218(3) Uani 1 1 d . . . . .
H56 H 0.811843 0.680569 0.397798 0.026 Uiso 1 1 calc R U . . .
C57 C 0.86296(10) 0.76157(11) 0.42627(5) 0.0314(4) Uani 1 1 d . . . . .
H57A H 0.882871 0.784299 0.407429 0.047 Uiso 1 1 calc R U . . .
H57B H 0.893369 0.763521 0.446959 0.047 Uiso 1 1 calc R U . . .
H57C H 0.823231 0.788122 0.430037 0.047 Uiso 1 1 calc R U . . .
C58 C 0.81955(9) 0.64391(11) 0.44770(5) 0.0285(4) Uani 1 1 d . . . . .
H58A H 0.781021 0.670348 0.453468 0.043 Uiso 1 1 calc R U . . .
H58B H 0.852646 0.644296 0.467301 0.043 Uiso 1 1 calc R U . . .
H58C H 0.807828 0.593144 0.441718 0.043 Uiso 1 1 calc R U . . .
C59 C 0.79561(7) 0.47123(8) 0.37168(3) 0.0112(3) Uani 1 1 d . . . . .
C60 C 0.86846(8) 0.35282(9) 0.40192(4) 0.0204(3) Uani 1 1 d . . . . .
C61 C 0.90751(9) 0.29404(10) 0.44974(4) 0.0244(4) Uani 1 1 d . . . . .
C62 C 0.86833(8) 0.24656(9) 0.43101(4) 0.0224(3) Uani 1 1 d . . . . .
C63 C 0.94395(10) 0.42717(10) 0.44124(5) 0.0284(4) Uani 1 1 d . . . . .
H63 H 0.935172 0.462430 0.421936 0.034 Uiso 1 1 calc R U . . .
C64 C 0.91914(15) 0.46273(12) 0.47227(6) 0.0451(6) Uani 1 1 d . . . . .
H64A H 0.934919 0.513339 0.474414 0.068 Uiso 1 1 calc R U . . .
H64B H 0.934937 0.435087 0.492729 0.068 Uiso 1 1 calc R U . . .
H64C H 0.871616 0.462657 0.469627 0.068 Uiso 1 1 calc R U . . .
C65 C 1.01648(11) 0.41210(13) 0.44498(7) 0.0474(6) Uani 1 1 d . . . . .
H65A H 1.028394 0.387708 0.424424 0.071 Uiso 1 1 calc R U . . .
H65B H 1.027630 0.380379 0.464732 0.071 Uiso 1 1 calc R U . . .
H65C H 1.040147 0.458505 0.448182 0.071 Uiso 1 1 calc R U . . .
C66 C 0.79937(9) 0.25601(11) 0.37289(5) 0.0270(4) Uani 1 1 d . . . . .
H66 H 0.791307 0.297634 0.356533 0.032 Uiso 1 1 calc R U . . .
C67 C 0.73443(10) 0.23648(13) 0.38478(6) 0.0381(5) Uani 1 1 d . . . . .
H67A H 0.703865 0.223453 0.365101 0.057 Uiso 1 1 calc R U . . .
H67B H 0.717630 0.278619 0.396508 0.057 Uiso 1 1 calc R U . . .
H67C H 0.739737 0.194721 0.400424 0.057 Uiso 1 1 calc R U . . .
C68 C 0.82893(11) 0.19489(14) 0.35372(6) 0.0430(5) Uani 1 1 d . . . . .
H68A H 0.799731 0.182387 0.333434 0.065 Uiso 1 1 calc R U . . .
H68B H 0.835426 0.151694 0.368425 0.065 Uiso 1 1 calc R U . . .
H68C H 0.870768 0.210994 0.346881 0.065 Uiso 1 1 calc R U . . .
C69 C 0.94403(11) 0.28125(11) 0.48393(5) 0.0340(4) Uani 1 1 d . . . . .
H69A H 0.990725 0.282403 0.481876 0.051 Uiso 1 1 calc R U . . .
H69B H 0.932197 0.233295 0.492605 0.051 Uiso 1 1 calc R U . . .
H69C H 0.933076 0.319692 0.499688 0.051 Uiso 1 1 calc R U . . .
C70 C 0.85437(10) 0.16890(10) 0.43922(5) 0.0292(4) Uani 1 1 d . . . . .
H70A H 0.863958 0.137341 0.420305 0.044 Uiso 1 1 calc R U . . .
H70B H 0.808520 0.163924 0.442835 0.044 Uiso 1 1 calc R U . . .
H70C H 0.881448 0.154284 0.459926 0.044 Uiso 1 1 calc R U . . .
C1_1 C 0.69778(11) 0.03670(14) 0.36953(7) 0.0463(6) Uani 1 1 d . . . . .
H1_1 H 0.663467 0.058879 0.355312 0.056 Uiso 1 1 calc R U . . .
C2_1 C 0.74666(12) -0.00012(13) 0.35528(7) 0.0455(5) Uani 1 1 d . . . . .
H2_1 H 0.746159 -0.003357 0.331261 0.055 Uiso 1 1 calc R U . . .
C3_1 C 0.79628(11) -0.03218(13) 0.37631(8) 0.0471(6) Uani 1 1 d . . . . .
H3_1 H 0.829931 -0.057638 0.366669 0.057 Uiso 1 1 calc R U . . .
C4_1 C 0.79722(11) -0.02743(13) 0.41126(7) 0.0438(5) Uani 1 1 d . . . . .
H4_1 H 0.831668 -0.049229 0.425530 0.053 Uiso 1 1 calc R U . . .
C5_1 C 0.74824(11) 0.00892(12) 0.42549(7) 0.0402(5) Uani 1 1 d . . . . .
H5_1 H 0.748433 0.011737 0.449500 0.048 Uiso 1 1 calc R U . . .
C6_1 C 0.69896(11) 0.04114(13) 0.40442(7) 0.0439(5) Uani 1 1 d . . . . .
H6_1 H 0.665406 0.066720 0.414084 0.053 Uiso 1 1 calc R U . . .
C1_2 C 0.7820(2) 0.3166(3) 0.50037(13) 0.1046(17) Uani 1 1 d . . . . .
H1_2 H 0.803739 0.362506 0.500594 0.126 Uiso 1 1 calc R U . . .
C2_2 C 0.7972(2) 0.2665(3) 0.52622(10) 0.0965(14) Uani 1 1 d . . . . .
H2_2 H 0.829746 0.277992 0.544142 0.116 Uiso 1 1 calc R U . . .
C3_2 C 0.7658(2) 0.2008(3) 0.52623(11) 0.0951(16) Uani 1 1 d . . . . .
H3_2 H 0.776253 0.166898 0.544201 0.114 Uiso 1 1 calc R U . . .

loop_
_atom_site_aniso_label
_atom_site_aniso_U_11
_atom_site_aniso_U_22
_atom_site_aniso_U_33
_atom_site_aniso_U_23
_atom_site_aniso_U_13
_atom_site_aniso_U_12
Ga1 0.01170(9) 0.01609(9) 0.01292(9) 0.00126(7) 0.00088(7) -0.00106(7)
Ga2 0.01235(9) 0.01352(9) 0.01303(9) -0.00109(7) 0.00157(7) -0.00106(7)
P1 0.01797(19) 0.0208(2) 0.01766(19) 0.00305(15) 0.00232(15) 0.00051(15)
P2 0.0217(2) 0.0199(2) 0.01960(19) 0.00332(15) 0.00469(15) 0.00315(16)
O1 0.0139(5) 0.0185(5) 0.0156(5) 0.0029(4) 0.0023(4) 0.0007(4)
N1 0.0148(6) 0.0202(7) 0.0155(6) 0.0029(5) -0.0002(5) -0.0040(5)
N2 0.0145(6) 0.0208(7) 0.0154(6) -0.0015(5) 0.0029(5) 0.0002(5)
N3 0.0168(6) 0.0207(7) 0.0138(6) -0.0025(5) 0.0025(5) -0.0038(5)
N4 0.0127(6) 0.0145(6) 0.0158(6) -0.0011(5) 0.0011(5) -0.0003(5)
N5 0.0296(8) 0.0181(7) 0.0211(7) 0.0013(5) 0.0001(6) 0.0011(6)
N6 0.0209(7) 0.0209(7) 0.0220(7) 0.0030(6) 0.0017(5) -0.0005(5)
C1 0.0141(7) 0.0282(8) 0.0142(7) 0.0038(6) 0.0001(5) -0.0039(6)
C2 0.0147(7) 0.0303(9) 0.0176(7) 0.0029(6) -0.0014(6) 0.0008(6)
C3 0.0160(7) 0.0257(8) 0.0179(7) 0.0021(6) 0.0042(6) 0.0024(6)
C4 0.0168(8) 0.0337(10) 0.0289(9) 0.0015(8) -0.0059(7) -0.0041(7)
C5 0.0187(8) 0.0309(10) 0.0342(10) -0.0039(8) 0.0035(7) 0.0061(7)
C6 0.0126(7) 0.0213(8) 0.0216(8) 0.0053(6) -0.0020(6) -0.0059(6)
C7 0.0155(7) 0.0232(8) 0.0232(8) 0.0023(6) -0.0041(6) -0.0062(6)
C8 0.0214(8) 0.0231(9) 0.0332(9) 0.0010(7) -0.0024(7) -0.0065(7)
C9 0.0232(9) 0.0231(9) 0.0418(11) 0.0091(8) 0.0000(8) -0.0081(7)
C10 0.0252(9) 0.0296(10) 0.0312(9) 0.0126(8) 0.0037(7) -0.0067(7)
C11 0.0169(7) 0.0273(9) 0.0239(8) 0.0070(7) 0.0009(6) -0.0043(6)
C12 0.0251(8) 0.0234(8) 0.0196(8) -0.0009(6) -0.0021(6) -0.0047(7)
C13 0.0316(10) 0.0474(12) 0.0252(9) -0.0050(9) -0.0054(8) -0.0094(9)
C14 0.0265(9) 0.0312(10) 0.0254(9) 0.0008(7) 0.0022(7) -0.0063(7)
C15 0.0255(9) 0.0319(9) 0.0212(8) 0.0079(7) 0.0051(7) -0.0020(7)
C16 0.0291(10) 0.0571(14) 0.0394(12) -0.0032(10) 0.0123(9) -0.0043(10)
C17 0.0522(13) 0.0409(12) 0.0250(10) 0.0066(9) -0.0025(9) 0.0042(10)
C18 0.0141(7) 0.0228(8) 0.0237(8) -0.0065(6) 0.0032(6) 0.0024(6)
C19 0.0168(8) 0.0211(8) 0.0346(9) -0.0051(7) 0.0039(7) 0.0041(6)
C20 0.0226(9) 0.0230(9) 0.0519(12) -0.0108(8) 0.0056(8) 0.0005(7)
C21 0.0246(9) 0.0356(11) 0.0499(12) -0.0254(10) 0.0018(8) -0.0005(8)
C22 0.0229(9) 0.0435(12) 0.0316(10) -0.0184(9) 0.0011(7) 0.0024(8)
C23 0.0169(8) 0.0333(9) 0.0227(8) -0.0089(7) 0.0035(6) 0.0030(7)
C24 0.0250(9) 0.0178(8) 0.0352(10) 0.0049(7) 0.0039(7) 0.0029(7)
C25 0.0319(11) 0.0340(11) 0.0619(15) 0.0184(10) 0.0080(10) 0.0119(9)
C26 0.0297(10) 0.0258(9) 0.0409(11) 0.0069(8) 0.0117(8) 0.0046(7)
C27 0.0223(8) 0.0416(11) 0.0167(8) -0.0049(7) 0.0028(6) 0.0011(7)
C28 0.0261(10) 0.0586(14) 0.0361(11) 0.0063(10) 0.0097(8) 0.0041(9)
C29 0.0328(10) 0.0535(13) 0.0221(9) -0.0025(9) -0.0026(8) 0.0020(9)
C30 0.0178(7) 0.0259(8) 0.0157(7) 0.0013(6) 0.0023(6) -0.0018(6)
C31 0.0197(8) 0.0188(8) 0.0209(8) 0.0040(6) 0.0020(6) -0.0023(6)
C32 0.0134(7) 0.0151(7) 0.0220(8) -0.0004(6) 0.0033(6) -0.0001(6)
C33 0.0365(10) 0.0376(10) 0.0165(8) 0.0048(7) 0.0018(7) -0.0127(8)
C34 0.0210(8) 0.0158(7) 0.0270(8) 0.0017(6) -0.0024(6) -0.0034(6)
C35 0.0252(8) 0.0259(8) 0.0114(7) -0.0027(6) 0.0038(6) -0.0086(7)
C36 0.0336(9) 0.0266(9) 0.0165(8) -0.0045(7) 0.0091(7) -0.0084(7)
C37 0.0483(12) 0.0345(10) 0.0206(9) -0.0105(8) 0.0105(8) -0.0125(9)
C38 0.0494(13) 0.0471(12) 0.0198(9) -0.0116(8) 0.0021(8) -0.0228(10)
C39 0.0345(10) 0.0482(12) 0.0177(8) -0.0025(8) -0.0027(7) -0.0165(9)
C40 0.0265(9) 0.0338(9) 0.0132(7) 0.0008(7) 0.0011(6) -0.0099(7)
C41 0.0336(10) 0.0280(9) 0.0226(8) -0.0070(7) 0.0104(7) -0.0011(7)
C42 0.0328(11) 0.0538(14) 0.0346(11) 0.0002(10) 0.0157(9) -0.0011(10)
C43 0.0580(14) 0.0313(11) 0.0405(12) -0.0095(9) 0.0101(10) 0.0067(10)
C44 0.0223(8) 0.0350(10) 0.0204(8) 0.0064(7) -0.0029(6) -0.0053(7)
C45 0.0381(11) 0.0586(15) 0.0348(11) 0.0230(11) -0.0005(9) -0.0005(10)
C46 0.0218(8) 0.0402(11) 0.0246(9) 0.0061(8) -0.0015(7) -0.0027(8)
C47 0.0132(7) 0.0126(7) 0.0185(7) 0.0001(6) 0.0005(5) -0.0021(5)
C48 0.0160(7) 0.0140(7) 0.0212(8) 0.0014(6) 0.0035(6) -0.0007(6)
C49 0.0157(7) 0.0189(8) 0.0273(8) 0.0045(6) 0.0029(6) 0.0018(6)
C50 0.0165(7) 0.0229(8) 0.0238(8) 0.0061(6) -0.0024(6) -0.0017(6)
C51 0.0205(8) 0.0209(8) 0.0187(7) 0.0001(6) 0.0004(6) -0.0031(6)
C52 0.0157(7) 0.0161(7) 0.0201(7) -0.0017(6) 0.0015(6) -0.0023(6)
C53 0.0188(8) 0.0216(8) 0.0226(8) -0.0027(6) 0.0048(6) 0.0032(6)
C54 0.0288(9) 0.0300(9) 0.0263(9) 0.0030(7) 0.0101(7) 0.0035(7)
C55 0.0290(9) 0.0230(9) 0.0346(10) -0.0032(7) 0.0115(8) 0.0051(7)
C56 0.0182(8) 0.0266(9) 0.0202(8) -0.0083(7) -0.0004(6) 0.0037(6)
C57 0.0371(10) 0.0243(9) 0.0332(10) -0.0065(8) 0.0063(8) 0.0057(8)
C58 0.0231(8) 0.0342(10) 0.0293(9) -0.0100(8) 0.0084(7) -0.0034(7)
C59 0.0133(6) 0.0101(6) 0.0094(6) 0.0025(5) -0.0031(5) -0.0040(5)
C60 0.0219(8) 0.0187(8) 0.0209(8) 0.0008(6) 0.0040(6) 0.0020(6)
C61 0.0314(9) 0.0193(8) 0.0224(8) 0.0031(7) 0.0018(7) 0.0027(7)
C62 0.0239(8) 0.0199(8) 0.0233(8) 0.0049(6) 0.0023(6) 0.0023(6)
C63 0.0386(10) 0.0187(8) 0.0262(9) 0.0008(7) -0.0045(8) -0.0028(7)
C64 0.0827(18) 0.0254(10) 0.0273(10) -0.0053(8) 0.0059(11) -0.0086(11)
C65 0.0386(12) 0.0303(11) 0.0700(17) 0.0114(11) -0.0103(11) -0.0061(9)
C66 0.0238(9) 0.0278(9) 0.0276(9) 0.0032(7) -0.0055(7) -0.0045(7)
C67 0.0254(10) 0.0439(12) 0.0442(12) 0.0051(10) -0.0003(8) -0.0064(9)
C68 0.0355(11) 0.0551(14) 0.0369(11) -0.0168(10) -0.0037(9) -0.0020(10)
C69 0.0493(12) 0.0258(9) 0.0246(9) 0.0066(7) -0.0072(8) -0.0012(8)
C70 0.0336(10) 0.0207(9) 0.0328(10) 0.0065(7) 0.0008(8) -0.0006(7)
C1_1 0.0307(11) 0.0432(13) 0.0628(15) -0.0011(11) -0.0051(10) -0.0020(9)
C2_1 0.0461(13) 0.0385(12) 0.0533(14) -0.0041(10) 0.0120(11) -0.0122(10)
C3_1 0.0330(11) 0.0343(11) 0.0775(17) 0.0000(11) 0.0224(11) -0.0019(9)
C4_1 0.0259(10) 0.0362(11) 0.0692(16) 0.0060(11) 0.0046(10) -0.0021(9)
C5_1 0.0321(10) 0.0357(11) 0.0525(13) -0.0044(10) 0.0026(9) -0.0083(9)
C6_1 0.0268(10) 0.0410(12) 0.0638(15) -0.0102(11) 0.0050(10) 0.0008(9)
C1_2 0.121(4) 0.100(3) 0.108(3) 0.035(3) 0.086(3) 0.046(3)
C2_2 0.093(3) 0.136(4) 0.069(2) 0.037(2) 0.050(2) 0.047(3)
C3_2 0.103(3) 0.116(3) 0.076(2) 0.055(2) 0.061(2) 0.076(3)

loop_
_atom_type_symbol
_atom_type_description
_atom_type_scat_dispersion_real
_atom_type_scat_dispersion_imag
_atom_type_scat_source
C C 0.0181 0.0091 'International Tables Vol C Tables 4.2.6.8 and 6.1.1.4'
H H 0.0000 0.0000 'International Tables Vol C Tables 4.2.6.8 and 6.1.1.4'
Ga Ga -1.2846 0.7763 'International Tables Vol C Tables 4.2.6.8 and 6.1.1.4'
N N 0.0311 0.0180 'International Tables Vol C Tables 4.2.6.8 and 6.1.1.4'
O O 0.0492 0.0322 'International Tables Vol C Tables 4.2.6.8 and 6.1.1.4'
P P 0.2955 0.4335 'International Tables Vol C Tables 4.2.6.8 and 6.1.1.4'

loop_
_geom_angle_atom_site_label_1
_geom_angle_atom_site_label_2
_geom_angle_atom_site_label_3
_geom_angle
_geom_angle_site_symmetry_1
_geom_angle_site_symmetry_3
_geom_angle_publ_flag
O1 Ga1 N1 119.90(5) . . ?
O1 Ga1 N2 97.85(5) . . ?
N1 Ga1 N2 91.01(6) . . ?
O1 Ga1 P1 106.85(4) . . ?
N1 Ga1 P1 106.53(4) . . ?
N2 Ga1 P1 135.97(4) . . ?
O1 Ga1 Ga2 34.29(3) . . ?
N1 Ga1 Ga2 129.43(4) . . ?
N2 Ga1 Ga2 125.54(4) . . ?
P1 Ga1 Ga2 72.641(12) . . ?
O1 Ga2 N4 118.91(5) . . ?
O1 Ga2 N3 98.09(5) . . ?
N4 Ga2 N3 92.22(5) . . ?
O1 Ga2 C59 107.17(5) . . ?
N4 Ga2 C59 108.45(5) . . ?
N3 Ga2 C59 132.77(6) . . ?
O1 Ga2 Ga1 34.51(3) . . ?
N4 Ga2 Ga1 128.55(4) . . ?
N3 Ga2 Ga1 125.50(4) . . ?
C59 Ga2 Ga1 72.86(4) . . ?
C59 P1 Ga1 96.56(5) . . ?
C59 P2 C60 105.29(7) . . ?
Ga2 O1 Ga1 111.21(6) . . ?
C1 N1 C6 114.88(13) . . ?
C1 N1 Ga1 122.51(11) . . ?
C6 N1 Ga1 122.14(10) . . ?
C3 N2 C18 116.35(14) . . ?
C3 N2 Ga1 122.12(11) . . ?
C18 N2 Ga1 120.82(10) . . ?
C30 N3 C35 117.61(13) . . ?
C30 N3 Ga2 120.16(11) . . ?
C35 N3 Ga2 120.76(10) . . ?
C32 N4 C47 116.59(13) . . ?
C32 N4 Ga2 120.20(10) . . ?
C47 N4 Ga2 123.03(10) . . ?
C60 N5 C61 109.91(15) . . ?
C60 N5 C63 122.83(15) . . ?
C61 N5 C63 127.26(15) . . ?
C60 N6 C62 110.18(14) . . ?
C60 N6 C66 121.92(15) . . ?
C62 N6 C66 127.87(15) . . ?
N1 C1 C2 123.62(15) . . ?
N1 C1 C4 119.47(16) . . ?
C2 C1 C4 116.90(15) . . ?
C1 C2 C3 127.39(15) . . ?
N2 C3 C2 124.39(16) . . ?
N2 C3 C5 121.46(15) . . ?
C2 C3 C5 114.12(15) . . ?
C7 C6 C11 120.76(16) . . ?
C7 C6 N1 121.56(14) . . ?
C11 C6 N1 117.52(15) . . ?
C8 C7 C6 118.28(16) . . ?
C8 C7 C12 118.74(16) . . ?
C6 C7 C12 122.98(15) . . ?
C9 C8 C7 121.74(18) . . ?
C10 C9 C8 119.35(17) . . ?
C9 C10 C11 121.36(17) . . ?
C10 C11 C6 118.49(17) . . ?
C10 C11 C15 119.43(16) . . ?
C6 C11 C15 122.01(16) . . ?
C7 C12 C14 109.85(14) . . ?
C7 C12 C13 112.15(15) . . ?
C14 C12 C13 110.22(16) . . ?
C11 C15 C17 111.95(16) . . ?
C11 C15 C16 111.12(16) . . ?
C17 C15 C16 110.82(17) . . ?
C19 C18 C23 121.54(16) . . ?
C19 C18 N2 120.10(15) . . ?
C23 C18 N2 118.23(15) . . ?
C20 C19 C18 117.77(18) . . ?
C20 C19 C24 119.43(17) . . ?
C18 C19 C24 122.78(16) . . ?
C21 C20 C19 121.2(2) . . ?
C22 C21 C20 120.35(18) . . ?
C21 C22 C23 120.86(19) . . ?
C22 C23 C18 118.17(18) . . ?
C22 C23 C27 120.86(17) . . ?
C18 C23 C27 120.86(16) . . ?
C19 C24 C26 110.65(16) . . ?
C19 C24 C25 112.35(17) . . ?
C26 C24 C25 108.82(16) . . ?
C23 C27 C28 110.29(17) . . ?
C23 C27 C29 113.44(16) . . ?
C28 C27 C29 110.25(16) . . ?
N3 C30 C31 124.50(15) . . ?
N3 C30 C33 121.57(15) . . ?
C31 C30 C33 113.92(15) . . ?
C32 C31 C30 127.91(15) . . ?
N4 C32 C31 123.35(15) . . ?
N4 C32 C34 120.42(14) . . ?
C31 C32 C34 116.22(14) . . ?
C36 C35 C40 121.65(16) . . ?
C36 C35 N3 118.88(16) . . ?
C40 C35 N3 119.45(16) . . ?
C37 C36 C35 118.16(18) . . ?
C37 C36 C41 120.63(18) . . ?
C35 C36 C41 121.17(16) . . ?
C38 C37 C36 121.0(2) . . ?
C39 C38 C37 119.99(18) . . ?
C38 C39 C40 121.8(2) . . ?
C39 C40 C35 117.30(18) . . ?
C39 C40 C44 118.36(17) . . ?
C35 C40 C44 124.29(16) . . ?
C36 C41 C43 113.15(17) . . ?
C36 C41 C42 110.17(17) . . ?
C43 C41 C42 110.65(18) . . ?
C40 C44 C46 111.92(16) . . ?
C40 C44 C45 111.68(17) . . ?
C46 C44 C45 108.53(16) . . ?
C52 C47 C48 120.68(14) . . ?
C52 C47 N4 121.64(14) . . ?
C48 C47 N4 117.67(14) . . ?
C49 C48 C47 118.47(15) . . ?
C49 C48 C53 119.19(14) . . ?
C47 C48 C53 122.29(14) . . ?
C50 C49 C48 121.18(15) . . ?
C51 C50 C49 119.63(15) . . ?
C50 C51 C52 121.32(16) . . ?
C51 C52 C47 118.69(15) . . ?
C51 C52 C56 118.42(14) . . ?
C47 C52 C56 122.86(14) . . ?
C48 C53 C55 112.38(14) . . ?
C48 C53 C54 111.39(14) . . ?
C55 C53 C54 108.72(14) . . ?
C52 C56 C58 111.22(15) . . ?
C52 C56 C57 110.94(15) . . ?
C58 C56 C57 109.79(15) . . ?
P2 C59 P1 129.91(8) . . ?
P2 C59 Ga2 114.91(8) . . ?
P1 C59 Ga2 114.92(8) . . ?
N5 C60 N6 106.10(14) . . ?
N5 C60 P2 126.66(13) . . ?
N6 C60 P2 126.30(13) . . ?
C62 C61 N5 107.16(15) . . ?
C62 C61 C69 127.76(17) . . ?
N5 C61 C69 125.08(17) . . ?
C61 C62 N6 106.65(15) . . ?
C61 C62 C70 127.52(16) . . ?
N6 C62 C70 125.79(16) . . ?
N5 C63 C65 110.43(16) . . ?
N5 C63 C64 111.05(17) . . ?
C65 C63 C64 114.3(2) . . ?
N6 C66 C68 111.80(15) . . ?
N6 C66 C67 111.18(16) . . ?
C68 C66 C67 113.68(18) . . ?
C6_1 C1_1 C2_1 119.9(2) . . ?
C1_1 C2_1 C3_1 119.4(2) . . ?
C4_1 C3_1 C2_1 120.4(2) . . ?
C5_1 C4_1 C3_1 120.2(2) . . ?
C4_1 C5_1 C6_1 119.2(2) . . ?
C1_1 C6_1 C5_1 120.9(2) . . ?
C2_2 C1_2 C3_2 119.5(5) . 7_656 ?
C3_2 C2_2 C1_2 120.6(5) . . ?
C2_2 C3_2 C1_2 119.9(4) . 7_656 ?

loop_
_geom_bond_atom_site_label_1
_geom_bond_atom_site_label_2
_geom_bond_distance
_geom_bond_site_symmetry_2
_geom_bond_publ_flag
Ga1 O1 1.8241(11) . ?
Ga1 N1 2.0160(13) . ?
Ga1 N2 2.0319(14) . ?
Ga1 P1 2.3351(4) . ?
Ga1 Ga2 3.0020(3) . ?
Ga2 O1 1.8140(11) . ?
Ga2 N4 2.0033(13) . ?
Ga2 N3 2.0249(13) . ?
Ga2 C59 2.0285(14) . ?
P1 C59 1.7716(15) . ?
P2 C59 1.6990(15) . ?
P2 C60 1.8571(17) . ?
N1 C1 1.342(2) . ?
N1 C6 1.445(2) . ?
N2 C3 1.328(2) . ?
N2 C18 1.441(2) . ?
N3 C30 1.325(2) . ?
N3 C35 1.445(2) . ?
N4 C32 1.345(2) . ?
N4 C47 1.4478(19) . ?
N5 C60 1.354(2) . ?
N5 C61 1.393(2) . ?
N5 C63 1.481(2) . ?
N6 C60 1.354(2) . ?
N6 C62 1.394(2) . ?
N6 C66 1.480(2) . ?
C1 C2 1.385(3) . ?
C1 C4 1.513(2) . ?
C2 C3 1.406(2) . ?
C3 C5 1.519(2) . ?
C6 C7 1.400(2) . ?
C6 C11 1.414(2) . ?
C7 C8 1.397(2) . ?
C7 C12 1.514(2) . ?
C8 C9 1.383(3) . ?
C9 C10 1.382(3) . ?
C10 C11 1.393(3) . ?
C11 C15 1.519(3) . ?
C12 C14 1.527(3) . ?
C12 C13 1.535(2) . ?
C15 C17 1.530(3) . ?
C15 C16 1.533(3) . ?
C18 C19 1.407(3) . ?
C18 C23 1.411(2) . ?
C19 C20 1.398(3) . ?
C19 C24 1.521(3) . ?
C20 C21 1.385(3) . ?
C21 C22 1.381(3) . ?
C22 C23 1.397(3) . ?
C23 C27 1.516(3) . ?
C24 C26 1.529(3) . ?
C24 C25 1.540(3) . ?
C27 C28 1.530(3) . ?
C27 C29 1.531(3) . ?
C30 C31 1.407(2) . ?
C30 C33 1.519(2) . ?
C31 C32 1.388(2) . ?
C32 C34 1.512(2) . ?
C35 C36 1.406(3) . ?
C35 C40 1.413(3) . ?
C36 C37 1.398(3) . ?
C36 C41 1.517(3) . ?
C37 C38 1.383(3) . ?
C38 C39 1.378(3) . ?
C39 C40 1.399(3) . ?
C40 C44 1.522(3) . ?
C41 C43 1.528(3) . ?
C41 C42 1.537(3) . ?
C44 C46 1.529(2) . ?
C44 C45 1.541(3) . ?
C47 C52 1.401(2) . ?
C47 C48 1.414(2) . ?
C48 C49 1.397(2) . ?
C48 C53 1.522(2) . ?
C49 C50 1.389(2) . ?
C50 C51 1.381(2) . ?
C51 C52 1.399(2) . ?
C52 C56 1.516(2) . ?
C53 C55 1.534(2) . ?
C53 C54 1.536(2) . ?
C56 C58 1.529(3) . ?
C56 C57 1.537(3) . ?
C61 C62 1.354(3) . ?
C61 C69 1.497(2) . ?
C62 C70 1.488(2) . ?
C63 C65 1.520(3) . ?
C63 C64 1.523(3) . ?
C66 C68 1.513(3) . ?
C66 C67 1.514(3) . ?
C1_1 C6_1 1.379(4) . ?
C1_1 C2_1 1.383(4) . ?
C2_1 C3_1 1.383(4) . ?
C3_1 C4_1 1.382(4) . ?
C4_1 C5_1 1.380(3) . ?
C5_1 C6_1 1.381(3) . ?
C1_2 C2_2 1.382(5) . ?
C1_2 C3_2 1.404(7) 7_656 ?
C2_2 C3_2 1.364(7) . ?
